data_4130276
loop_
_publ_author_name
'Licsandru, Erol'
'Kocsis, Istvan'
'Shen, Yue-Xiao'
'Murail, Samuel'
'Legrand, Yves-Marie'
'van der Lee, Arie'
'Tsai, Daniel'
'Baaden, Marc'
'Kumar, Manish'
'Barboiu, Mihail'

_publ_section_title
;
 Salt-Excluding Artificial Water Channels Exhibiting Enhanced Dipolar
 Water and Proton Translocation.
;
_journal_issue 16
_journal_name_full 'Journal of the American Chemical Society'
_journal_page_first 5403
_journal_page_last 5409
_journal_paper_doi 10.1021/jacs.6b01811
_journal_volume 138
_journal_year 2016
_chemical_formula_moiety 'C14 H26 N4 O, 0.5(H2 O)'
_chemical_formula_sum 'C14 H27 N4 O1.5'
_chemical_formula_weight 275.39
_space_group_IT_number 14
_space_group_name_Hall '-P 2ybc'
_space_group_name_H-M_alt 'P 1 21/c 1'
_symmetry_cell_setting monoclinic
_symmetry_space_group_name_Hall '-P 2ybc'
_symmetry_space_group_name_H-M 'P 1 21/c 1'
_atom_sites_solution_hydrogens difmap
_atom_sites_solution_primary iterative
_cell_angle_alpha 90
_cell_angle_beta 107.482(6)
_cell_angle_gamma 90
_cell_formula_units_Z 8
_cell_length_a 30.180(2)
_cell_length_b 4.5911(2)
_cell_length_c 23.9057(14)
_cell_measurement_reflns_used 1316
_cell_measurement_temperature 175
_cell_measurement_theta_max 44.9160
_cell_measurement_theta_min 3.0390
_cell_volume 3159.4(3)
_computing_cell_refinement
;
CrysAlisPro, Agilent Technologies,
Version 1.171.37.35 (release 13-08-2014 CrysAlis171 .NET)
(compiled Aug 13 2014,18:06:01)
;
_computing_data_collection
;
CrysAlisPro, Agilent Technologies,
Version 1.171.37.35 (release 13-08-2014 CrysAlis171 .NET)
(compiled Aug 13 2014,18:06:01)
;
_computing_data_reduction
;
CrysAlisPro, Agilent Technologies,
Version 1.171.37.35 (release 13-08-2014 CrysAlis171 .NET)
(compiled Aug 13 2014,18:06:01)
;
_computing_molecular_graphics 'CAMERON (Watkin et al., 1996)'
_computing_publication_material 'CRYSTALS (Betteridge et al., 2003)'
_computing_structure_refinement 'CRYSTALS (Betteridge et al., 2003)'
_computing_structure_solution 'Superflip (Palatinus & Chapuis, 2007)'
_diffrn_ambient_temperature 175
_diffrn_detector 'CCD plate'
_diffrn_detector_area_resol_mean 16.0143
_diffrn_detector_type Sapphire3
_diffrn_measured_fraction_theta_full 1.000
_diffrn_measured_fraction_theta_max 0.987
_diffrn_measurement_details
;
#__ type_ start__ end____ width___ exp.time_
  1 omega  -67.00  -20.00   1.0000   70.0000
omega____ theta____ kappa____ phi______ frames
    -        0.0000  150.0000  110.0000 47

#__ type_ start__ end____ width___ exp.time_
  2 omega  -26.00   16.00   1.0000   70.0000
omega____ theta____ kappa____ phi______ frames
    -        0.0000  -57.0000 -150.0000 42

#__ type_ start__ end____ width___ exp.time_
  3 omega   43.00  108.00   1.0000  475.0000
omega____ theta____ kappa____ phi______ frames
    -       52.8885   57.0000   90.0000 65

#__ type_ start__ end____ width___ exp.time_
  4 omega   24.00   91.00   1.0000  475.0000
omega____ theta____ kappa____ phi______ frames
    -       52.8885  -99.0000   30.0000 67

#__ type_ start__ end____ width___ exp.time_
  5 omega   57.00   86.00   1.0000  475.0000
omega____ theta____ kappa____ phi______ frames
    -       52.8885   57.0000  -30.0000 29

#__ type_ start__ end____ width___ exp.time_
  6 omega   -4.00   80.00   1.0000  475.0000
omega____ theta____ kappa____ phi______ frames
    -       52.8885  -99.0000  -60.0000 84

#__ type_ start__ end____ width___ exp.time_
  7 omega  -13.00   69.00   1.0000  475.0000
omega____ theta____ kappa____ phi______ frames
    -       52.8885  -19.0000   90.0000 82

;
_diffrn_measurement_device Area
_diffrn_measurement_device_type 'Xcalibur, Sapphire3, Gemini'
_diffrn_measurement_method '\w scans'
_diffrn_orient_matrix_UB_11 0.0014680000
_diffrn_orient_matrix_UB_12 0.3354052000
_diffrn_orient_matrix_UB_13 0.0012353000
_diffrn_orient_matrix_UB_21 0.0532717000
_diffrn_orient_matrix_UB_22 -0.0096105000
_diffrn_orient_matrix_UB_23 0.0259117000
_diffrn_orient_matrix_UB_31 0.0047688000
_diffrn_orient_matrix_UB_32 0.0025836000
_diffrn_orient_matrix_UB_33 -0.0623943000
_diffrn_radiation_monochromator graphite
_diffrn_radiation_type 'Cu K\a'
_diffrn_radiation_wavelength 1.54180
_diffrn_reflns_av_R_equivalents 0.044
_diffrn_reflns_av_unetI/netI 0.0596
_diffrn_reflns_limit_h_max 26
_diffrn_reflns_limit_h_min -27
_diffrn_reflns_limit_k_max 3
_diffrn_reflns_limit_k_min -4
_diffrn_reflns_limit_l_max 17
_diffrn_reflns_limit_l_min -21
_diffrn_reflns_number 4509
_diffrn_reflns_theta_full 44.068
_diffrn_reflns_theta_max 44.967
_diffrn_reflns_theta_min 3.070
_exptl_absorpt_coefficient_mu 0.614
_exptl_absorpt_correction_T_max 1.00000
_exptl_absorpt_correction_T_min 0.47828
_exptl_absorpt_correction_type multi-scan
_exptl_absorpt_process_details
;
CrysAlisPro, Agilent Technologies,
Version 1.171.37.35 (release 13-08-2014 CrysAlis171 .NET)
(compiled Aug 13 2014,18:06:01)
Empirical absorption correction using spherical harmonics,
 implemented in SCALE3 ABSPACK scaling algorithm.
;
_exptl_crystal_colour colorless
_exptl_crystal_density_diffrn 1.158
_exptl_crystal_density_method 'not measured'
_exptl_crystal_description platelets
_exptl_crystal_F_000 1207.989
_exptl_crystal_size_max 0.400
_exptl_crystal_size_mid 0.050
_exptl_crystal_size_min 0.010
_refine_diff_density_max 0.52
_refine_diff_density_min -0.55
_refine_ls_extinction_method None
_refine_ls_goodness_of_fit_ref 0.9692
_refine_ls_hydrogen_treatment constr
_refine_ls_matrix_type full
_refine_ls_number_parameters 352
_refine_ls_number_reflns 2085
_refine_ls_number_restraints 0
_refine_ls_R_factor_all 0.1250
_refine_ls_R_factor_gt 0.1115
_refine_ls_shift/su_max 0.0003261
_refine_ls_shift/su_mean 0.0000604
_refine_ls_structure_factor_coef F
_refine_ls_weighting_details
;
 Method, part 1, Chebychev polynomial, (Watkin, 1994, Prince, 1982) 
 [weight] = 1.0/[A~0~*T~0~(x)+A~1~*T~1~(x) ... +A~n-1~]*T~n-1~(x)] 
 where A~i~ are the Chebychev coefficients listed below and x= Fcalc/Fmax 
 Method = Robust Weighting (Prince, 1982) 
 W = [weight] * [1-(deltaF/6*sigmaF)^2^]^2^
 A~i~ are: 
 30.1 36.0 27.9 13.4 
;
_refine_ls_weighting_scheme calc
_refine_ls_wR_factor_all 0.0916
_refine_ls_wR_factor_gt 0.0831
_refine_ls_wR_factor_ref 0.0831
_reflns_limit_h_max 26
_reflns_limit_h_min -27
_reflns_limit_k_max 4
_reflns_limit_k_min 0
_reflns_limit_l_max 21
_reflns_limit_l_min 0
_reflns_number_gt 2085
_reflns_number_total 2516
_reflns_threshold_expression I>2.0\s(I)
_oxford_diffrn_Wilson_B_factor 0.00
_oxford_diffrn_Wilson_scale 0.00
_oxford_refine_ls_r_factor_ref 0.1115
_oxford_refine_ls_scale 1.728(9)
_oxford_reflns_number_all 2516
_oxford_reflns_threshold_expression_ref I>2.0\s(I)
_cod_data_source_file ja6b01811_si_005.cif
_cod_data_source_block 1
_cod_depositor_comments
;

2020-07-21
Z value and formula fixed to values more according to usual
chemical conventions.                 miguel
;
_cod_original_formula_sum 'C28 H54 N8 O3'
_cod_original_formula_weight 550.79
_cod_original_formula_moiety '2(C14 H26 N4 O), H2 O'
_cod_original_formula_units_Z 4
_cod_original_cell_volume 3159.33(19)
_cod_original_sg_symbol_H-M 'P 21/c '
_cod_database_code 4130276
_cell_oxdiff_length_a 30.183(3)
_cell_oxdiff_length_b 4.5911(3)
_cell_oxdiff_length_c 23.8996(15)
_cell_oxdiff_angle_alpha 90.018(5)
_cell_oxdiff_angle_beta 107.458(7)
_cell_oxdiff_angle_gamma 89.972(7)
_cell_oxdiff_volume 3159.3(4)
_montpellier_reflns_maxres 1.09
_montpellier_reflns_completeness_maxres 98.74
_montpellier_reflns_redundancy_maxres 1.75

loop_
_symmetry_equiv_pos_as_xyz
x,y,z
-x,-y,-z
x,-y+1/2,z+1/2
-x,y+1/2,-z+1/2

loop_
_atom_site_label
_atom_site_type_symbol
_atom_site_fract_x
_atom_site_fract_y
_atom_site_fract_z
_atom_site_U_iso_or_equiv
_atom_site_occupancy
_atom_site_adp_type
_atom_site_refinement_flags_posn
O1 O 0.97681(13) 0.1094(9) 1.25676(15) 0.0473 1.0000 Uani .
H11 H 0.9729 0.1410 1.2890 0.0710 1.0000 Uiso R
H12 H 0.9920 -0.0321 1.2510 0.0711 1.0000 Uiso R
O2 O 0.79669(14) 0.3819(11) 1.18452(17) 0.0477 1.0000 Uani .
C3 C 0.7996(2) 0.6561(19) 1.1817(3) 0.0439 1.0000 Uani .
N4 N 0.82424(18) 0.8115(11) 1.2274(2) 0.0462 1.0000 Uani .
C5 C 0.8470(2) 0.6879(14) 1.2852(3) 0.0423 1.0000 Uani .
C6 C 0.8923(2) 0.5398(14) 1.2877(2) 0.0431 1.0000 Uani .
C7 C 0.9154(2) 0.4029(15) 1.3458(3) 0.0377 1.0000 Uani .
N8 N 0.95316(18) 0.2323(12) 1.3566(2) 0.0399 1.0000 Uani .
C9 C 0.9627(2) 0.1516(16) 1.4122(3) 0.0527 1.0000 Uani .
N10 N 0.93362(18) 0.2675(12) 1.4377(2) 0.0408 1.0000 Uani .
C11 C 0.9022(2) 0.4258(15) 1.3958(3) 0.0494 1.0000 Uani .
H111 H 0.8765 0.5232 1.4001 0.0580 1.0000 Uiso R
H101 H 0.9346 0.2467 1.4776 0.0498 1.0000 Uiso R
H91 H 0.9870 0.0272 1.4313 0.0643 1.0000 Uiso R
H62 H 0.9137 0.6843 1.2811 0.0523 1.0000 Uiso R
H61 H 0.8864 0.3922 1.2573 0.0519 1.0000 Uiso R
H52 H 0.8533 0.8483 1.3130 0.0520 1.0000 Uiso R
H51 H 0.8264 0.5496 1.2957 0.0522 1.0000 Uiso R
H41 H 0.8204 0.9965 1.2253 0.0560 1.0000 Uiso R
N12 N 0.77867(17) 0.7996(11) 1.1319(2) 0.0421 1.0000 Uani .
C13 C 0.7507(2) 0.6433(14) 1.0812(3) 0.0421 1.0000 Uani .
C14 C 0.7283(2) 0.8449(14) 1.0297(3) 0.0436 1.0000 Uani .
C15 C 0.6980(2) 0.6853(14) 0.9776(3) 0.0466 1.0000 Uani .
C16 C 0.6727(2) 0.8743(15) 0.9259(3) 0.0471 1.0000 Uani .
C17 C 0.6410(2) 0.7102(16) 0.8751(3) 0.0521 1.0000 Uani .
C18 C 0.6128(2) 0.8947(16) 0.8251(3) 0.0537 1.0000 Uani .
C19 C 0.5804(2) 0.7290(16) 0.7743(3) 0.0610 1.0000 Uani .
C20 C 0.5523(3) 0.917(2) 0.7251(3) 0.0803 1.0000 Uani .
H202 H 0.5321 0.7929 0.6957 0.1219 1.0000 Uiso R
H201 H 0.5730 1.0246 0.7084 0.1218 1.0000 Uiso R
H203 H 0.5339 1.0517 0.7401 0.1219 1.0000 Uiso R
H192 H 0.5986 0.5914 0.7587 0.0732 1.0000 Uiso R
H191 H 0.5585 0.6209 0.7888 0.0731 1.0000 Uiso R
H181 H 0.6347 0.9993 0.8100 0.0638 1.0000 Uiso R
H182 H 0.5946 1.0316 0.8401 0.0642 1.0000 Uiso R
H172 H 0.6607 0.5823 0.8599 0.0631 1.0000 Uiso R
H171 H 0.6203 0.5915 0.8899 0.0629 1.0000 Uiso R
H162 H 0.6962 0.9742 0.9128 0.0571 1.0000 Uiso R
H161 H 0.6537 1.0165 0.9388 0.0573 1.0000 Uiso R
H151 H 0.7173 0.5506 0.9636 0.0570 1.0000 Uiso R
H152 H 0.6746 0.5764 0.9894 0.0572 1.0000 Uiso R
H141 H 0.7527 0.9359 1.0178 0.0524 1.0000 Uiso R
H142 H 0.7096 0.9906 1.0414 0.0522 1.0000 Uiso R
H131 H 0.7704 0.5020 1.0696 0.0513 1.0000 Uiso R
H132 H 0.7262 0.5439 1.0924 0.0512 1.0000 Uiso R
H121 H 0.7759 0.9841 1.1332 0.0508 1.0000 Uiso R
O21 O 0.22857(14) 0.8278(10) 0.13050(18) 0.0505 1.0000 Uani .
C22 C 0.2294(2) 0.5594(16) 0.1313(3) 0.0306 1.0000 Uani .
N23 N 0.20410(17) 0.4007(12) 0.0846(2) 0.0437 1.0000 Uani .
C24 C 0.1774(2) 0.5507(14) 0.0314(2) 0.0414 1.0000 Uani .
C25 C 0.1440(2) 0.3487(14) -0.0128(2) 0.0449 1.0000 Uani .
C26 C 0.1113(2) 0.5151(14) -0.0611(3) 0.0368 1.0000 Uani .
N27 N 0.07768(19) 0.6921(12) -0.0522(2) 0.0383 1.0000 Uani .
C28 C 0.0562(2) 0.8054(14) -0.1031(3) 0.0409 1.0000 Uani .
N29 N 0.07547(17) 0.7275(12) -0.1440(2) 0.0405 1.0000 Uani .
C30 C 0.1110(2) 0.5376(15) -0.1173(3) 0.0472 1.0000 Uani .
H301 H 0.1308 0.4441 -0.1350 0.0568 1.0000 Uiso R
H291 H 0.0668 0.7914 -0.1836 0.0495 1.0000 Uiso R
H281 H 0.0303 0.9243 -0.1107 0.0478 1.0000 Uiso R
H252 H 0.1612 0.2146 -0.0297 0.0561 1.0000 Uiso R
H251 H 0.1260 0.2366 0.0066 0.0559 1.0000 Uiso R
H241 H 0.1986 0.6323 0.0124 0.0522 1.0000 Uiso R
H242 H 0.1603 0.7038 0.0423 0.0524 1.0000 Uiso R
H231 H 0.2080 0.2114 0.0842 0.0526 1.0000 Uiso R
N31 N 0.25395(16) 0.4076(11) 0.1781(2) 0.0396 1.0000 Uani .
C32 C 0.2798(2) 0.5587(14) 0.2319(2) 0.0428 1.0000 Uani .
C33 C 0.3073(2) 0.3521(14) 0.2791(2) 0.0387 1.0000 Uani .
C34 C 0.3344(2) 0.5214(14) 0.3332(2) 0.0461 1.0000 Uani .
C35 C 0.3652(2) 0.3330(14) 0.3823(2) 0.0427 1.0000 Uani .
C36 C 0.3919(2) 0.5056(15) 0.4358(3) 0.0499 1.0000 Uani .
C37 C 0.4235(2) 0.3193(15) 0.4847(3) 0.0503 1.0000 Uani .
C38 C 0.4502(2) 0.4987(16) 0.5384(3) 0.0569 1.0000 Uani .
C39 C 0.4816(2) 0.3031(17) 0.5872(3) 0.0719 1.0000 Uani .
H393 H 0.4987 0.4198 0.6200 0.1088 1.0000 Uiso R
H392 H 0.5035 0.1959 0.5725 0.1088 1.0000 Uiso R
H391 H 0.4626 0.1664 0.6005 0.1089 1.0000 Uiso R
H381 H 0.4694 0.6443 0.5267 0.0689 1.0000 Uiso R
H382 H 0.4279 0.5990 0.5541 0.0690 1.0000 Uiso R
H372 H 0.4456 0.2186 0.4697 0.0602 1.0000 Uiso R
H371 H 0.4043 0.1765 0.4969 0.0599 1.0000 Uiso R
H361 H 0.4113 0.6474 0.4241 0.0598 1.0000 Uiso R
H362 H 0.3699 0.6046 0.4513 0.0598 1.0000 Uiso R
H352 H 0.3875 0.2340 0.3676 0.0543 1.0000 Uiso R
H351 H 0.3460 0.1893 0.3935 0.0540 1.0000 Uiso R
H342 H 0.3542 0.6589 0.3207 0.0569 1.0000 Uiso R
H341 H 0.3123 0.6245 0.3482 0.0570 1.0000 Uiso R
H332 H 0.3284 0.2426 0.2637 0.0461 1.0000 Uiso R
H331 H 0.2858 0.2202 0.2900 0.0462 1.0000 Uiso R
H322 H 0.3010 0.6915 0.2220 0.0512 1.0000 Uiso R
H321 H 0.2585 0.6667 0.2468 0.0510 1.0000 Uiso R
H311 H 0.2542 0.2194 0.1765 0.0477 1.0000 Uiso R

loop_
_atom_site_aniso_label
_atom_site_aniso_U_11
_atom_site_aniso_U_22
_atom_site_aniso_U_33
_atom_site_aniso_U_23
_atom_site_aniso_U_13
_atom_site_aniso_U_12
O1 0.061(3) 0.042(3) 0.042(2) 0.001(2) 0.019(2) 0.005(2)
O2 0.071(3) 0.019(3) 0.050(3) 0.004(2) 0.014(2) 0.002(2)
C3 0.049(4) 0.046(6) 0.040(5) -0.001(5) 0.019(4) 0.012(4)
N4 0.071(4) 0.028(4) 0.034(4) 0.005(3) 0.007(3) 0.009(3)
C5 0.051(4) 0.034(4) 0.041(4) 0.007(3) 0.014(3) 0.000(4)
C6 0.055(4) 0.043(4) 0.035(4) 0.004(4) 0.019(3) -0.004(4)
C7 0.043(4) 0.037(4) 0.033(5) 0.001(4) 0.013(4) -0.004(4)
N8 0.044(3) 0.050(4) 0.032(3) 0.010(3) 0.020(3) 0.016(3)
C9 0.047(4) 0.059(5) 0.055(6) 0.008(4) 0.019(4) 0.000(4)
N10 0.038(3) 0.058(4) 0.030(3) 0.005(3) 0.015(3) 0.006(3)
C11 0.050(4) 0.059(5) 0.040(4) 0.002(4) 0.016(4) 0.014(4)
N12 0.059(3) 0.026(3) 0.033(3) 0.006(3) 0.001(3) -0.001(3)
C13 0.049(4) 0.033(4) 0.044(4) 0.010(4) 0.014(4) 0.008(4)
C14 0.045(4) 0.038(4) 0.047(4) 0.007(4) 0.012(4) 0.003(4)
C15 0.044(4) 0.049(5) 0.045(4) 0.007(4) 0.010(4) -0.002(4)
C16 0.049(4) 0.043(4) 0.043(4) 0.008(4) 0.006(4) 0.002(4)
C17 0.048(4) 0.061(5) 0.043(4) 0.000(4) 0.007(4) -0.002(4)
C18 0.054(4) 0.060(5) 0.044(4) 0.005(4) 0.010(4) -0.002(4)
C19 0.051(4) 0.070(6) 0.049(4) 0.002(4) -0.003(4) -0.008(4)
C20 0.078(5) 0.092(6) 0.054(5) -0.004(5) -0.005(4) 0.000(5)
O21 0.069(3) 0.018(3) 0.051(3) 0.001(2) -0.002(2) -0.002(2)
C22 0.039(4) 0.023(5) 0.029(5) -0.001(4) 0.010(4) -0.005(4)
N23 0.062(3) 0.024(3) 0.038(3) 0.002(3) 0.005(3) 0.002(3)
C24 0.052(4) 0.035(4) 0.036(4) -0.001(4) 0.011(3) 0.007(4)
C25 0.054(4) 0.040(4) 0.039(4) 0.001(4) 0.011(4) -0.010(4)
C26 0.042(4) 0.036(4) 0.029(5) 0.011(4) 0.006(4) -0.003(4)
N27 0.041(3) 0.045(4) 0.031(4) -0.001(3) 0.015(3) 0.000(3)
C28 0.033(4) 0.050(5) 0.033(4) 0.002(4) 0.000(4) 0.007(3)
N29 0.038(3) 0.054(4) 0.027(3) 0.006(3) 0.006(3) 0.007(3)
C30 0.045(4) 0.054(5) 0.045(5) 0.005(4) 0.018(4) 0.008(4)
N31 0.052(3) 0.019(3) 0.039(3) 0.002(3) -0.001(3) -0.003(3)
C32 0.051(4) 0.034(4) 0.042(4) -0.003(4) 0.013(3) 0.000(4)
C33 0.043(4) 0.036(4) 0.034(4) 0.003(4) 0.006(3) 0.000(3)
C34 0.048(4) 0.041(4) 0.041(4) -0.003(4) 0.001(3) -0.005(4)
C35 0.050(4) 0.039(4) 0.036(4) -0.002(4) 0.009(3) 0.006(4)
C36 0.051(4) 0.043(4) 0.049(4) 0.001(4) 0.007(4) 0.003(4)
C37 0.047(4) 0.058(5) 0.036(4) 0.005(4) -0.002(3) -0.003(4)
C38 0.051(4) 0.058(5) 0.051(4) -0.004(4) -0.002(4) -0.007(4)
C39 0.064(5) 0.085(6) 0.048(4) 0.004(5) -0.011(4) -0.002(5)

loop_
_atom_type_symbol
_atom_type_scat_dispersion_real
_atom_type_scat_dispersion_imag
_atom_type_scat_Cromer_Mann_a1
_atom_type_scat_Cromer_Mann_b1
_atom_type_scat_Cromer_Mann_a2
_atom_type_scat_Cromer_Mann_b2
_atom_type_scat_Cromer_Mann_a3
_atom_type_scat_Cromer_Mann_b3
_atom_type_scat_Cromer_Mann_a4
_atom_type_scat_Cromer_Mann_b4
_atom_type_scat_Cromer_Mann_c
_atom_type_scat_source
C 0.0181 0.0091 2.3100 20.8439 1.0200 10.2075 1.5886 0.5687 0.8650 51.6512 0.2156 'International Tables Vol C 4.2.6.8 and 6.1.1.4'
H 0.0000 0.0000 0.4930 10.5109 0.3229 26.1257 0.1402 3.1424 0.0408 57.7998 0.0030 'International Tables Vol C 4.2.6.8 and 6.1.1.4'
N 0.0311 0.0180 12.2126 0.0057 3.1322 9.8933 2.0125 28.9975 1.1663 0.5826 -11.5290 'International Tables Vol C 4.2.6.8 and 6.1.1.4'
O 0.0492 0.0322 3.0485 13.2771 2.2868 5.7011 1.5463 0.3239 0.8670 32.9089 0.2508 'International Tables Vol C 4.2.6.8 and 6.1.1.4'

loop_
_montpellier_diffrn_reflns_class_number
_montpellier_diffrn_reflns_class_d_res_high
_montpellier_diffrn_reflns_class_d_res_low
_montpellier_diffrn_reflns_class_redundancy
_montpellier_diffrn_reflns_class_av_i/ui
_diffrn_reflns_class_av_R_eq
_montpellier_diffrn_reflns_class_completeness_shell
_montpellier_diffrn_reflns_class_cumul_completeness
0 100.0 2.49 2.6 19.02 0.028 99.0 99.00
1 2.48 1.95 2.5 14.88 0.036 100.0 99.50
2 1.95 1.68 1.9 13.67 0.041 100.0 99.66
3 1.68 1.50 1.8 9.59 0.080 100.0 99.75
4 1.50 1.40 1.8 6.92 0.076 100.0 99.80
5 1.40 1.32 1.5 4.51 0.092 100.0 99.83
6 1.32 1.25 1.4 5.11 0.102 100.0 99.86
7 1.25 1.18 1.4 4.59 0.120 100.0 99.87
8 1.18 1.13 1.4 4.21 0.156 100.0 99.89
9 1.13 1.09 1.2 3.48 0.167 89.7 98.74

loop_
_geom_angle_atom_site_label_1
_geom_angle_atom_site_label_2
_geom_angle_atom_site_label_3
_geom_angle
_geom_angle_publ_flag
H11 O1 H12 122.2 no
O2 C3 N4 121.4(7) yes
O2 C3 N12 121.0(7) yes
N4 C3 N12 117.6(7) yes
C3 N4 C5 123.8(6) yes
C3 N4 H41 116.7 no
C5 N4 H41 117.3 no
N4 C5 C6 112.0(5) yes
N4 C5 H52 107.0 no
C6 C5 H52 109.0 no
N4 C5 H51 110.0 no
C6 C5 H51 109.6 no
H52 C5 H51 109.1 no
C5 C6 C7 112.9(5) yes
C5 C6 H62 108.9 no
C7 C6 H62 106.9 no
C5 C6 H61 108.9 no
C7 C6 H61 109.4 no
H62 C6 H61 109.8 no
C6 C7 N8 123.7(6) yes
C6 C7 C11 127.0(7) yes
N8 C7 C11 109.3(6) yes
C7 N8 C9 105.7(5) yes
N8 C9 N10 112.1(6) yes
N8 C9 H91 124.4 no
N10 C9 H91 123.5 no
C9 N10 C11 106.6(5) yes
C9 N10 H101 126.7 no
C11 N10 H101 126.7 no
C7 C11 N10 106.3(6) yes
C7 C11 H111 127.2 no
N10 C11 H111 126.5 no
C3 N12 C13 120.1(6) yes
C3 N12 H121 118.8 no
C13 N12 H121 119.0 no
N12 C13 C14 112.4(5) yes
N12 C13 H131 108.5 no
C14 C13 H131 109.5 no
N12 C13 H132 107.5 no
C14 C13 H132 108.6 no
H131 C13 H132 110.2 no
C13 C14 C15 112.7(6) yes
C13 C14 H141 108.1 no
C15 C14 H141 107.4 no
C13 C14 H142 109.9 no
C15 C14 H142 108.3 no
H141 C14 H142 110.4 no
C14 C15 C16 115.5(6) yes
C14 C15 H151 108.5 no
C16 C15 H151 106.8 no
C14 C15 H152 109.0 no
C16 C15 H152 107.4 no
H151 C15 H152 109.5 no
C15 C16 C17 114.5(6) yes
C15 C16 H162 107.2 no
C17 C16 H162 109.1 no
C15 C16 H161 108.8 no
C17 C16 H161 107.3 no
H162 C16 H161 110.0 no
C16 C17 C18 115.5(6) yes
C16 C17 H172 106.9 no
C18 C17 H172 107.7 no
C16 C17 H171 108.2 no
C18 C17 H171 109.4 no
H172 C17 H171 109.0 no
C17 C18 C19 115.5(6) yes
C17 C18 H181 106.7 no
C19 C18 H181 107.3 no
C17 C18 H182 108.6 no
C19 C18 H182 108.7 no
H181 C18 H182 109.9 no
C18 C19 C20 114.5(7) yes
C18 C19 H192 109.0 no
C20 C19 H192 108.8 no
C18 C19 H191 108.4 no
C20 C19 H191 107.0 no
H192 C19 H191 109.0 no
C19 C20 H202 108.3 no
C19 C20 H201 109.6 no
H202 C20 H201 110.1 no
C19 C20 H203 109.1 no
H202 C20 H203 109.8 no
H201 C20 H203 110.0 no
O21 C22 N23 121.3(6) yes
O21 C22 N31 122.5(6) yes
N23 C22 N31 116.2(6) yes
C22 N23 C24 119.4(5) yes
C22 N23 H231 119.7 no
C24 N23 H231 120.0 no
N23 C24 C25 113.1(5) yes
N23 C24 H241 108.9 no
C25 C24 H241 107.6 no
N23 C24 H242 108.2 no
C25 C24 H242 109.6 no
H241 C24 H242 109.4 no
C24 C25 C26 111.7(5) yes
C24 C25 H252 110.3 no
C26 C25 H252 108.4 no
C24 C25 H251 110.0 no
C26 C25 H251 108.1 no
H252 C25 H251 108.2 no
C25 C26 N27 122.4(6) yes
C25 C26 C30 128.3(7) yes
N27 C26 C30 109.2(5) yes
C26 N27 C28 106.0(5) yes
N27 C28 N29 112.0(5) yes
N27 C28 H281 124.9 no
N29 C28 H281 123.1 no
C28 N29 C30 106.4(5) yes
C28 N29 H291 126.8 no
C30 N29 H291 126.8 no
N29 C30 C26 106.3(6) yes
N29 C30 H301 126.5 no
C26 C30 H301 127.2 no
C22 N31 C32 120.2(5) yes
C22 N31 H311 119.5 no
C32 N31 H311 120.3 no
N31 C32 C33 112.7(5) yes
N31 C32 H322 107.5 no
C33 C32 H322 108.9 no
N31 C32 H321 109.4 no
C33 C32 H321 108.9 no
H322 C32 H321 109.4 no
C32 C33 C34 110.3(5) yes
C32 C33 H332 108.6 no
C34 C33 H332 110.0 no
C32 C33 H331 109.1 no
C34 C33 H331 108.6 no
H332 C33 H331 110.2 no
C33 C34 C35 114.3(5) yes
C33 C34 H342 107.1 no
C35 C34 H342 108.2 no
C33 C34 H341 108.1 no
C35 C34 H341 108.7 no
H342 C34 H341 110.5 no
C34 C35 C36 113.5(6) yes
C34 C35 H352 108.5 no
C36 C35 H352 107.7 no
C34 C35 H351 108.6 no
C36 C35 H351 109.5 no
H352 C35 H351 108.9 no
C35 C36 C37 113.8(6) yes
C35 C36 H361 108.6 no
C37 C36 H361 107.7 no
C35 C36 H362 108.5 no
C37 C36 H362 108.3 no
H361 C36 H362 109.8 no
C36 C37 C38 112.9(6) yes
C36 C37 H372 109.0 no
C38 C37 H372 108.6 no
C36 C37 H371 108.4 no
C38 C37 H371 108.7 no
H372 C37 H371 109.2 no
C37 C38 C39 111.5(6) yes
C37 C38 H381 109.6 no
C39 C38 H381 109.3 no
C37 C38 H382 108.9 no
C39 C38 H382 108.6 no
H381 C38 H382 108.7 no
C38 C39 H393 110.4 no
C38 C39 H392 110.5 no
H393 C39 H392 108.6 no
C38 C39 H391 109.6 no
H393 C39 H391 108.7 no
H392 C39 H391 109.0 no

loop_
_geom_bond_atom_site_label_1
_geom_bond_atom_site_label_2
_geom_bond_distance
_geom_bond_publ_flag
O1 H11 0.826 no
O1 H12 0.829 no
O2 C3 1.265(8) yes
C3 N4 1.330(8) yes
C3 N12 1.341(8) yes
N4 C5 1.460(7) yes
N4 H41 0.857 no
C5 C6 1.511(8) yes
C5 H52 0.972 no
C5 H51 0.973 no
C6 C7 1.493(8) yes
C6 H62 0.972 no
C6 H61 0.970 no
C7 N8 1.344(7) yes
C7 C11 1.371(8) yes
N8 C9 1.325(7) yes
C9 N10 1.322(7) yes
C9 H91 0.934 no
N10 C11 1.365(7) yes
N10 H101 0.950 no
C11 H111 0.927 no
N12 C13 1.444(7) yes
N12 H121 0.852 no
C13 C14 1.526(8) yes
C13 H131 0.975 no
C13 H132 0.974 no
C14 C15 1.496(8) yes
C14 H141 0.958 no
C14 H142 0.970 no
C15 C16 1.516(8) yes
C15 H151 0.975 no
C15 H152 0.975 no
C16 C17 1.502(8) yes
C16 H162 0.971 no
C16 H161 0.980 no
C17 C18 1.504(9) yes
C17 H172 0.979 no
C17 H171 0.971 no
C18 C19 1.515(9) yes
C18 H181 0.971 no
C18 H182 0.971 no
C19 C20 1.500(9) yes
C19 H192 0.982 no
C19 H191 0.968 no
C20 H202 0.967 no
C20 H201 0.968 no
C20 H203 0.970 no
O21 C22 1.232(7) yes
C22 N23 1.360(7) yes
C22 N31 1.338(7) yes
N23 C24 1.457(7) yes
N23 H231 0.877 no
C24 C25 1.534(8) yes
C24 H241 0.964 no
C24 H242 0.954 no
C25 C26 1.486(8) yes
C25 H252 0.970 no
C25 H251 0.962 no
C26 N27 1.365(7) yes
C26 C30 1.345(8) yes
N27 C28 1.303(7) yes
C28 N29 1.327(7) yes
C28 H281 0.924 no
N29 C30 1.380(7) yes
N29 H291 0.950 no
C30 H301 0.934 no
N31 C32 1.463(7) yes
N31 H311 0.865 no
C32 C33 1.516(8) yes
C32 H322 0.964 no
C32 H321 0.961 no
C33 C34 1.520(8) yes
C33 H332 0.966 no
C33 H331 0.978 no
C34 C35 1.529(8) yes
C34 H342 0.976 no
C34 H341 0.968 no
C35 C36 1.514(8) yes
C35 H352 0.962 no
C35 H351 0.969 no
C36 C37 1.529(8) yes
C36 H361 0.972 no
C36 H362 0.965 no
C37 C38 1.534(9) yes
C37 H372 0.966 no
C37 H371 0.975 no
C38 C39 1.550(9) yes
C38 H381 0.977 no
C38 H382 0.978 no
C39 H393 0.962 no
C39 H392 0.972 no
C39 H391 0.964 no

loop_
_geom_hbond_atom_site_label_D
_geom_hbond_atom_site_label_H
_geom_hbond_atom_site_label_A
_geom_hbond_site_symmetry_A
_geom_hbond_angle_DHA
_geom_hbond_distance_DH
_geom_hbond_distance_HA
_geom_hbond_distance_DA
_geom_hbond_publ_flag
O1 H11 N8 . 170.4(2) 0.826 1.929 2.747(9) yes
O1 H12 O1 4_747 172.68(19) 0.829 1.933 2.758(9) yes
N10 H101 N27 4_646 167.7(2) 0.950 1.943 2.878(9) yes
N4 H41 O2 1_565 155.40(18) 0.857 2.043 2.844(9) yes
N12 H121 O2 1_565 146.69(16) 0.852 2.185 2.934(9) yes
N29 H291 O1 2_666 154.0(2) 0.950 1.902 2.787(9) yes
N23 H231 O21 1_545 148.83(17) 0.877 2.074 2.860(9) yes
N31 H311 O21 1_545 149.42(16) 0.865 2.128 2.906(9) yes
